data_4342570
loop_
_publ_author_name
'Oliynyk, Anton O.'
'Stoyko, Stanislav S.'
'Mar, Arthur'

_publ_section_title
;
 Many Metals Make the Cut: Quaternary Rare-Earth Germanides RE4M2InGe4 (M
 = Fe, Co, Ni, Ru, Rh, Ir) and RE4RhInGe4 Derived from Excision of Slabs
 in RE2InGe2.
;
_journal_issue 6
_journal_name_full 'Inorganic chemistry'
_journal_page_first 2780
_journal_page_last 2792
_journal_paper_doi 10.1021/ic502955h
_journal_volume 54
_journal_year 2015
_chemical_formula_structural 'Sm4 Rh2 In Ge4'
_chemical_formula_sum 'Ge4 In Rh2 Sm4'
_chemical_formula_weight 1212.40
_chemical_name_common 'samarium rhodium indium germanide (4/2/1/4)'
_chemical_name_systematic 'samarium rhodium indium germanide (4/2/1/4)'
_space_group_crystal_system monoclinic
_space_group_IT_number 12
_space_group_name_Hall '-C 2y'
_space_group_name_H-M_alt 'C 1 2/m 1'
_symmetry_space_group_name_Hall '-C 2y'
_symmetry_space_group_name_H-M 'C 1 2/m 1'
_atom_sites_solution_primary direct
_atom_sites_solution_secondary difmap
_audit_creation_method SHELXL-2013
_cell_angle_alpha 90
_cell_angle_beta 106.878(3)
_cell_angle_gamma 90
_cell_formula_units_Z 2
_cell_length_a 15.857(3)
_cell_length_b 4.3147(8)
_cell_length_c 7.0971(14)
_cell_measurement_reflns_used 2271
_cell_measurement_temperature 173(2)
_cell_measurement_theta_max 32.57
_cell_measurement_theta_min 2.68
_cell_volume 464.65(15)
_computing_cell_refinement 'Bruker SAINT 8.27B (Bruker, 2011)'
_computing_data_collection 'Bruker APEX 2 (Bruker, 2008)'
_computing_data_reduction 'Bruker SAINT 8.27B'
_computing_molecular_graphics 'ATOMS 5.1 (Dowty, 1999)'
_computing_publication_material 'Bruker SHELXTL'
_computing_structure_refinement 'Bruker SHELXTL'
_computing_structure_solution 'Bruker SHELXTL'
_diffrn_ambient_temperature 173(2)
_diffrn_measured_fraction_theta_full 1.000
_diffrn_measured_fraction_theta_max 0.982
_diffrn_measurement_device_type 'Bruker PLATFORM/SMART APEX II CCD'
_diffrn_measurement_method '\w and \f scans'
_diffrn_radiation_type MoK\a
_diffrn_radiation_wavelength 0.71073
_diffrn_reflns_av_R_equivalents 0.0320
_diffrn_reflns_av_unetI/netI 0.0290
_diffrn_reflns_Laue_measured_fraction_full 1.000
_diffrn_reflns_Laue_measured_fraction_max 0.982
_diffrn_reflns_limit_h_max 23
_diffrn_reflns_limit_h_min -24
_diffrn_reflns_limit_k_max 6
_diffrn_reflns_limit_k_min -6
_diffrn_reflns_limit_l_max 10
_diffrn_reflns_limit_l_min -10
_diffrn_reflns_number 3381
_diffrn_reflns_point_group_measured_fraction_full 1.000
_diffrn_reflns_point_group_measured_fraction_max 0.982
_diffrn_reflns_theta_full 25.242
_diffrn_reflns_theta_max 33.233
_diffrn_reflns_theta_min 2.685
_diffrn_source 'fine-focus sealed tube'
_exptl_absorpt_coefficient_mu 43.358
_exptl_absorpt_correction_T_max 0.6771
_exptl_absorpt_correction_T_min 0.0952
_exptl_absorpt_correction_type numerical
_exptl_absorpt_process_details 'Bruker SHELXTL (Sheldrick, 2013)'
_exptl_crystal_colour grey
_exptl_crystal_density_diffrn 8.666
_exptl_crystal_density_method 'not measured'
_exptl_crystal_description irregular
_exptl_crystal_F_000 1030
_exptl_crystal_size_max 0.100
_exptl_crystal_size_mid 0.018
_exptl_crystal_size_min 0.014
_refine_diff_density_max 1.655
_refine_diff_density_min -1.750
_refine_diff_density_rms 0.397
_refine_ls_extinction_coef 0.00190(7)
_refine_ls_extinction_expression Fc^*^=kFc[1+0.001xFc^2^\l^3^/sin(2\q)]^-1/4^
_refine_ls_extinction_method SHELXL
_refine_ls_goodness_of_fit_ref 1.018
_refine_ls_hydrogen_treatment undef
_refine_ls_matrix_type full
_refine_ls_number_parameters 37
_refine_ls_number_reflns 977
_refine_ls_number_restraints 0
_refine_ls_restrained_S_all 1.018
_refine_ls_R_factor_all 0.0251
_refine_ls_R_factor_gt 0.0196
_refine_ls_shift/su_max 0.000
_refine_ls_shift/su_mean 0.000
_refine_ls_structure_factor_coef Fsqd
_refine_ls_weighting_details 'w=1/[\s^2^(Fo^2^)+(0.0161P)^2^] where P=(Fo^2^+2Fc^2^)/3'
_refine_ls_weighting_scheme calc
_refine_ls_wR_factor_gt 0.0379
_refine_ls_wR_factor_ref 0.0393
_reflns_Friedel_coverage 0.000
_reflns_number_gt 852
_reflns_number_total 977
_reflns_threshold_expression 'I > 2\s(I)'
_cod_data_source_file ic502955h_si_005.cif
_cod_data_source_block Sm4Rh2InGe4
_cod_depositor_comments 'Adding full bibliography for 4342570--4342590.cif.'
_cod_original_cell_volume 464.65(16)
_cod_database_code 4342570
_shelx_space_group_comment
;
The symmetry employed for this shelxl refinement is uniquely defined
by the following loop, which should always be used as a source of
symmetry information in preference to the above space-group names.
They are only intended as comments.
;
_shelx_estimated_absorpt_t_min 0.098
_shelx_estimated_absorpt_t_max 0.582
_shelxl_version_number 2013-4

loop_
_space_group_symop_operation_xyz
'x, y, z'
'-x, y, -z'
'x+1/2, y+1/2, z'
'-x+1/2, y+1/2, -z'
'-x, -y, -z'
'x, -y, z'
'-x+1/2, -y+1/2, -z'
'x+1/2, -y+1/2, z'

loop_
_atom_site_label
_atom_site_type_symbol
_atom_site_fract_x
_atom_site_fract_y
_atom_site_fract_z
_atom_site_U_iso_or_equiv
_atom_site_adp_type
_atom_site_occupancy
_atom_site_site_symmetry_order
_atom_site_calc_flag
_atom_site_refinement_flags_posn
_atom_site_refinement_flags_adp
_atom_site_refinement_flags_occupancy
Sm1 Sm 0.34640(2) 0.0000 0.06704(4) 0.00599(8) Uani 1 2 d S T P
Sm2 Sm 0.58692(2) 0.0000 0.38125(4) 0.00557(8) Uani 1 2 d S T P
Rh Rh 0.21977(3) 0.0000 0.62518(7) 0.00583(10) Uani 1 2 d S T P
In In 0.0000 0.0000 0.0000 0.00730(18) Uani 0.973(3) 4 d S T .
Ge1 Ge 0.06472(4) 0.0000 0.65732(9) 0.00574(13) Uani 1 2 d S T P
Ge2 Ge 0.20301(4) 0.0000 0.26094(9) 0.00617(13) Uani 1 2 d S T P

loop_
_atom_site_aniso_label
_atom_site_aniso_U_11
_atom_site_aniso_U_22
_atom_site_aniso_U_33
_atom_site_aniso_U_23
_atom_site_aniso_U_13
_atom_site_aniso_U_12
Sm1 0.00594(14) 0.00599(14) 0.00577(14) 0.000 0.00124(10) 0.000
Sm2 0.00536(14) 0.00502(14) 0.00668(14) 0.000 0.00230(10) 0.000
Rh 0.0060(2) 0.0052(2) 0.0066(2) 0.000 0.00227(16) 0.000
In 0.0079(3) 0.0072(3) 0.0075(3) 0.000 0.0032(2) 0.000
Ge1 0.0060(3) 0.0054(3) 0.0057(3) 0.000 0.0016(2) 0.000
Ge2 0.0074(3) 0.0050(3) 0.0065(3) 0.000 0.0026(2) 0.000

loop_
_atom_type_symbol
_atom_type_description
_atom_type_scat_dispersion_real
_atom_type_scat_dispersion_imag
_atom_type_scat_source
Ge Ge 0.1547 1.8001 'International Tables Vol C Tables 4.2.6.8 and 6.1.1.4'
Rh Rh -1.1178 0.9187 'International Tables Vol C Tables 4.2.6.8 and 6.1.1.4'
In In -0.7276 1.3100 'International Tables Vol C Tables 4.2.6.8 and 6.1.1.4'
Sm Sm -0.1638 3.4418 'International Tables Vol C Tables 4.2.6.8 and 6.1.1.4'

loop_
_geom_angle_atom_site_label_1
_geom_angle_atom_site_label_2
_geom_angle_atom_site_label_3
_geom_angle
_geom_angle_site_symmetry_1
_geom_angle_site_symmetry_3
Ge1 Sm1 Ge1 92.86(2) 7_556 7_546
Ge1 Sm1 Ge2 88.61(2) 7_556 .
Ge1 Sm1 Ge2 88.61(2) 7_546 .
Ge1 Sm1 Ge2 164.77(2) 7_556 7_545
Ge1 Sm1 Ge2 87.557(19) 7_546 7_545
Ge2 Sm1 Ge2 106.626(17) . 7_545
Ge1 Sm1 Ge2 87.557(19) 7_556 7
Ge1 Sm1 Ge2 164.77(2) 7_546 7
Ge2 Sm1 Ge2 106.626(17) . 7
Ge2 Sm1 Ge2 88.10(2) 7_545 7
Ge1 Sm1 Rh 133.432(12) 7_556 1_554
Ge1 Sm1 Rh 133.432(12) 7_546 1_554
Ge2 Sm1 Rh 96.14(2) . 1_554
Ge2 Sm1 Rh 46.676(13) 7_545 1_554
Ge2 Sm1 Rh 46.676(13) 7 1_554
Ge1 Sm1 In 53.748(16) 7_556 3
Ge1 Sm1 In 109.333(19) 7_546 3
Ge2 Sm1 In 137.784(9) . 3
Ge2 Sm1 In 111.870(17) 7_545 3
Ge2 Sm1 In 59.156(15) 7 3
Rh Sm1 In 97.740(13) 1_554 3
Ge1 Sm1 In 109.333(19) 7_556 3_545
Ge1 Sm1 In 53.748(15) 7_546 3_545
Ge2 Sm1 In 137.784(9) . 3_545
Ge2 Sm1 In 59.156(15) 7_545 3_545
Ge2 Sm1 In 111.870(17) 7 3_545
Rh Sm1 In 97.740(13) 1_554 3_545
In Sm1 In 79.072(16) 3 3_545
Ge1 Sm1 Rh 45.780(18) 7_556 7_556
Ge1 Sm1 Rh 102.15(2) 7_546 7_556
Ge2 Sm1 Rh 45.026(11) . 7_556
Ge2 Sm1 Rh 148.698(19) 7_545 7_556
Ge2 Sm1 Rh 89.038(18) 7 7_556
Rh Sm1 Rh 113.715(16) 1_554 7_556
In Sm1 Rh 93.095(13) 3 7_556
In Sm1 Rh 148.389(13) 3_545 7_556
Ge1 Sm1 Rh 102.15(2) 7_556 7_546
Ge1 Sm1 Rh 45.780(17) 7_546 7_546
Ge2 Sm1 Rh 45.026(11) . 7_546
Ge2 Sm1 Rh 89.038(18) 7_545 7_546
Ge2 Sm1 Rh 148.698(19) 7 7_546
Rh Sm1 Rh 113.715(16) 1_554 7_546
In Sm1 Rh 148.389(13) 3 7_546
In Sm1 Rh 93.095(13) 3_545 7_546
Rh Sm1 Rh 77.588(18) 7_556 7_546
Ge1 Sm1 Sm2 111.890(17) 7_556 5_655
Ge1 Sm1 Sm2 111.890(17) 7_546 5_655
Ge2 Sm1 Sm2 149.278(17) . 5_655
Ge2 Sm1 Sm2 54.353(14) 7_545 5_655
Ge2 Sm1 Sm2 54.353(14) 7 5_655
Rh Sm1 Sm2 53.141(17) 1_554 5_655
In Sm1 Sm2 58.211(7) 3 5_655
In Sm1 Sm2 58.211(7) 3_545 5_655
Rh Sm1 Sm2 140.843(9) 7_556 5_655
Rh Sm1 Sm2 140.843(9) 7_546 5_655
Ge1 Sm1 Sm1 143.471(19) 7_556 7_545
Ge1 Sm1 Sm1 86.771(16) 7_546 7_545
Ge2 Sm1 Sm1 54.866(15) . 7_545
Ge2 Sm1 Sm1 51.760(14) 7_545 7_545
Ge2 Sm1 Sm1 101.903(18) 7 7_545
Rh Sm1 Sm1 60.134(12) 1_554 7_545
In Sm1 Sm1 157.670(15) 3 7_545
In Sm1 Sm1 99.759(16) 3_545 7_545
Rh Sm1 Sm1 98.621(17) 7_556 7_545
Rh Sm1 Sm1 53.581(13) 7_546 7_545
Sm2 Sm1 Sm1 101.961(14) 5_655 7_545
Ge1 Sm2 Ge1 91.85(2) 3 3_545
Ge1 Sm2 Rh 108.392(16) 3 5_656
Ge1 Sm2 Rh 108.392(16) 3_545 5_656
Ge1 Sm2 Ge2 82.630(18) 3 3
Ge1 Sm2 Ge2 150.20(2) 3_545 3
Rh Sm2 Ge2 47.559(12) 5_656 3
Ge1 Sm2 Ge2 150.20(2) 3 3_545
Ge1 Sm2 Ge2 82.630(18) 3_545 3_545
Rh Sm2 Ge2 47.559(13) 5_656 3_545
Ge2 Sm2 Ge2 87.78(2) 3 3_545
Ge1 Sm2 Rh 48.499(17) 3 3
Ge1 Sm2 Rh 108.60(2) 3_545 3
Rh Sm2 Rh 59.973(14) 5_656 3
Ge2 Sm2 Rh 47.408(18) 3 3
Ge2 Sm2 Rh 105.69(2) 3_545 3
Ge1 Sm2 Rh 108.60(2) 3 3_545
Ge1 Sm2 Rh 48.499(17) 3_545 3_545
Rh Sm2 Rh 59.973(14) 5_656 3_545
Ge2 Sm2 Rh 105.69(2) 3 3_545
Ge2 Sm2 Rh 47.408(18) 3_545 3_545
Rh Sm2 Rh 86.191(19) 3 3_545
Ge1 Sm2 Ge1 108.319(15) 3 7_546
Ge1 Sm2 Ge1 48.73(2) 3_545 7_546
Rh Sm2 Ge1 136.830(12) 5_656 7_546
Ge2 Sm2 Ge1 159.83(2) 3 7_546
Ge2 Sm2 Ge1 89.932(19) 3_545 7_546
Rh Sm2 Ge1 151.325(18) 3 7_546
Rh Sm2 Ge1 87.198(18) 3_545 7_546
Ge1 Sm2 Ge1 48.73(2) 3 7_556
Ge1 Sm2 Ge1 108.319(15) 3_545 7_556
Rh Sm2 Ge1 136.830(12) 5_656 7_556
Ge2 Sm2 Ge1 89.932(19) 3 7_556
Ge2 Sm2 Ge1 159.83(2) 3_545 7_556
Rh Sm2 Ge1 87.198(18) 3 7_556
Rh Sm2 Ge1 151.325(18) 3_545 7_556
Ge1 Sm2 Ge1 85.35(2) 7_546 7_556
Ge1 Sm2 In 150.718(18) 3 3_545
Ge1 Sm2 In 88.073(18) 3_545 3_545
Rh Sm2 In 99.350(12) 5_656 3_545
Ge2 Sm2 In 110.773(18) 3 3_545
Ge2 Sm2 In 58.704(15) 3_545 3_545
Rh Sm2 In 156.304(13) 3 3_545
Rh Sm2 In 93.108(14) 3_545 3_545
Ge1 Sm2 In 51.963(13) 7_546 3_545
Ge1 Sm2 In 103.801(16) 7_556 3_545
Ge1 Sm2 In 88.073(18) 3 3
Ge1 Sm2 In 150.718(18) 3_545 3
Rh Sm2 In 99.350(11) 5_656 3
Ge2 Sm2 In 58.704(16) 3 3
Ge2 Sm2 In 110.773(18) 3_545 3
Rh Sm2 In 93.108(14) 3 3
Rh Sm2 In 156.304(13) 3_545 3
Ge1 Sm2 In 103.801(16) 7_546 3
Ge1 Sm2 In 51.963(13) 7_556 3
In Sm2 In 78.167(16) 3_545 3
Ge1 Sm2 Sm2 56.462(14) 3 5_656
Ge1 Sm2 Sm2 56.462(14) 3_545 5_656
Rh Sm2 Sm2 154.389(18) 5_656 5_656
Ge2 Sm2 Sm2 135.881(11) 3 5_656
Ge2 Sm2 Sm2 135.881(11) 3_545 5_656
Rh Sm2 Sm2 102.789(17) 3 5_656
Rh Sm2 Sm2 102.789(17) 3_545 5_656
Ge1 Sm2 Sm2 51.857(14) 7_546 5_656
Ge1 Sm2 Sm2 51.857(14) 7_556 5_656
In Sm2 Sm2 100.462(14) 3_545 5_656
In Sm2 Sm2 100.462(14) 3 5_656
Ge2 Rh Ge2 119.58(3) 7_556 7_546
Ge2 Rh Ge2 103.165(19) 7_556 .
Ge2 Rh Ge2 103.165(19) 7_546 .
Ge2 Rh Ge1 111.614(19) 7_556 .
Ge2 Rh Ge1 111.614(19) 7_546 .
Ge2 Rh Ge1 106.03(3) . .
Ge2 Rh Sm2 66.917(18) 7_556 5_656
Ge2 Rh Sm2 66.917(18) 7_546 5_656
Ge2 Rh Sm2 78.10(2) . 5_656
Ge1 Rh Sm2 175.87(2) . 5_656
Ge2 Rh Rh 125.41(3) 7_556 7_546
Ge2 Rh Rh 51.933(19) 7_546 7_546
Ge2 Rh Rh 51.231(16) . 7_546
Ge1 Rh Rh 121.21(2) . 7_546
Sm2 Rh Rh 61.269(16) 5_656 7_546
Ge2 Rh Rh 51.933(19) 7_556 7_556
Ge2 Rh Rh 125.41(3) 7_546 7_556
Ge2 Rh Rh 51.231(16) . 7_556
Ge1 Rh Rh 121.21(2) . 7_556
Sm2 Rh Rh 61.269(16) 5_656 7_556
Rh Rh Rh 87.57(3) 7_546 7_556
Ge2 Rh Sm2 162.62(2) 7_556 3_445
Ge2 Rh Sm2 76.909(19) 7_546 3_445
Ge2 Rh Sm2 65.346(16) . 3_445
Ge1 Rh Sm2 62.558(16) . 3_445
Sm2 Rh Sm2 120.028(14) 5_656 3_445
Rh Rh Sm2 58.760(17) 7_546 3_445
Rh Rh Sm2 115.27(3) 7_556 3_445
Ge2 Rh Sm2 76.909(19) 7_556 3_455
Ge2 Rh Sm2 162.62(2) 7_546 3_455
Ge2 Rh Sm2 65.346(16) . 3_455
Ge1 Rh Sm2 62.558(16) . 3_455
Sm2 Rh Sm2 120.028(14) 5_656 3_455
Rh Rh Sm2 115.27(3) 7_546 3_455
Rh Rh Sm2 58.760(17) 7_556 3_455
Sm2 Rh Sm2 86.189(19) 3_445 3_455
Ge2 Rh Sm1 64.714(17) 7_556 1_556
Ge2 Rh Sm1 64.714(17) 7_546 1_556
Ge2 Rh Sm1 148.82(3) . 1_556
Ge1 Rh Sm1 105.15(2) . 1_556
Sm2 Rh Sm1 70.725(16) 5_656 1_556
Rh Rh Sm1 110.47(2) 7_546 1_556
Rh Rh Sm1 110.47(2) 7_556 1_556
Sm2 Rh Sm1 131.849(11) 3_445 1_556
Sm2 Rh Sm1 131.849(11) 3_455 1_556
Ge2 Rh Sm1 57.612(18) 7_556 7_556
Ge2 Rh Sm1 123.18(2) 7_546 7_556
Ge2 Rh Sm1 133.608(15) . 7_556
Ge1 Rh Sm1 57.362(13) . 7_556
Sm2 Rh Sm1 119.830(14) 5_656 7_556
Rh Rh Sm1 174.767(18) 7_546 7_556
Rh Rh Sm1 97.399(15) 7_556 7_556
Sm2 Rh Sm1 119.88(2) 3_445 7_556
Sm2 Rh Sm1 69.030(15) 3_455 7_556
Sm1 Rh Sm1 66.285(16) 1_556 7_556
Ge2 Rh Sm1 123.18(2) 7_556 7_546
Ge2 Rh Sm1 57.612(18) 7_546 7_546
Ge2 Rh Sm1 133.608(15) . 7_546
Ge1 Rh Sm1 57.362(13) . 7_546
Sm2 Rh Sm1 119.830(13) 5_656 7_546
Rh Rh Sm1 97.399(15) 7_546 7_546
Rh Rh Sm1 174.767(18) 7_556 7_546
Sm2 Rh Sm1 69.030(15) 3_445 7_546
Sm2 Rh Sm1 119.881(19) 3_455 7_546
Sm1 Rh Sm1 66.285(15) 1_556 7_546
Sm1 Rh Sm1 77.587(18) 7_556 7_546
Ge1 In Ge1 180.00(2) 5_556 1_554
Ge1 In Sm1 55.859(10) 5_556 3_445
Ge1 In Sm1 124.141(10) 1_554 3_445
Ge1 In Sm1 124.141(10) 5_556 7
Ge1 In Sm1 55.859(10) 1_554 7
Sm1 In Sm1 180.0 3_445 7
Ge1 In Sm1 124.141(10) 5_556 7_545
Ge1 In Sm1 55.859(10) 1_554 7_545
Sm1 In Sm1 100.928(16) 3_445 7_545
Sm1 In Sm1 79.072(16) 7 7_545
Ge1 In Sm1 55.859(10) 5_556 3_455
Ge1 In Sm1 124.141(10) 1_554 3_455
Sm1 In Sm1 79.072(16) 3_445 3_455
Sm1 In Sm1 100.928(16) 7 3_455
Sm1 In Sm1 180.0 7_545 3_455
Ge1 In Sm2 59.766(14) 5_556 3_455
Ge1 In Sm2 120.234(14) 1_554 3_455
Sm1 In Sm2 115.545(12) 3_445 3_455
Sm1 In Sm2 64.455(12) 7 3_455
Sm1 In Sm2 111.804(12) 7_545 3_455
Sm1 In Sm2 68.196(12) 3_455 3_455
Ge1 In Sm2 120.234(14) 5_556 7_545
Ge1 In Sm2 59.766(14) 1_554 7_545
Sm1 In Sm2 64.455(12) 3_445 7_545
Sm1 In Sm2 115.545(12) 7 7_545
Sm1 In Sm2 68.196(12) 7_545 7_545
Sm1 In Sm2 111.804(12) 3_455 7_545
Sm2 In Sm2 180.0 3_455 7_545
Ge1 In Sm2 59.766(14) 5_556 3_445
Ge1 In Sm2 120.234(14) 1_554 3_445
Sm1 In Sm2 68.196(12) 3_445 3_445
Sm1 In Sm2 111.804(12) 7 3_445
Sm1 In Sm2 64.455(12) 7_545 3_445
Sm1 In Sm2 115.545(12) 3_455 3_445
Sm2 In Sm2 78.167(16) 3_455 3_445
Sm2 In Sm2 101.833(16) 7_545 3_445
Ge1 In Sm2 120.234(14) 5_556 7
Ge1 In Sm2 59.766(14) 1_554 7
Sm1 In Sm2 111.804(12) 3_445 7
Sm1 In Sm2 68.196(12) 7 7
Sm1 In Sm2 115.545(12) 7_545 7
Sm1 In Sm2 64.455(12) 3_455 7
Sm2 In Sm2 101.833(16) 3_455 7
Sm2 In Sm2 78.167(16) 7_545 7
Sm2 In Sm2 180.0 3_445 7
Rh Ge1 Ge1 118.37(4) . 5_556
Rh Ge1 In 131.60(3) . 1_556
Ge1 Ge1 In 110.03(4) 5_556 1_556
Rh Ge1 Sm1 76.857(18) . 7_556
Ge1 Ge1 Sm1 132.889(13) 5_556 7_556
In Ge1 Sm1 70.392(17) 1_556 7_556
Rh Ge1 Sm1 76.857(18) . 7_546
Ge1 Ge1 Sm1 132.888(13) 5_556 7_546
In Ge1 Sm1 70.392(17) 1_556 7_546
Sm1 Ge1 Sm1 92.86(2) 7_556 7_546
Rh Ge1 Sm2 68.943(16) . 3_445
Ge1 Ge1 Sm2 69.31(2) 5_556 3_445
In Ge1 Sm2 133.153(13) 1_556 3_445
Sm1 Ge1 Sm2 145.73(3) 7_556 3_445
Sm1 Ge1 Sm2 77.606(17) 7_546 3_445
Rh Ge1 Sm2 68.943(16) . 3_455
Ge1 Ge1 Sm2 69.31(2) 5_556 3_455
In Ge1 Sm2 133.153(13) 1_556 3_455
Sm1 Ge1 Sm2 77.606(17) 7_556 3_455
Sm1 Ge1 Sm2 145.73(3) 7_546 3_455
Sm2 Ge1 Sm2 91.85(2) 3_445 3_455
Rh Ge1 Sm2 136.118(13) . 7_546
Ge1 Ge1 Sm2 61.97(2) 5_556 7_546
In Ge1 Sm2 68.271(15) 1_556 7_546
Sm1 Ge1 Sm2 138.53(2) 7_556 7_546
Sm1 Ge1 Sm2 76.529(15) 7_546 7_546
Sm2 Ge1 Sm2 71.680(15) 3_445 7_546
Sm2 Ge1 Sm2 131.27(2) 3_455 7_546
Rh Ge1 Sm2 136.118(13) . 7_556
Ge1 Ge1 Sm2 61.97(2) 5_556 7_556
In Ge1 Sm2 68.271(15) 1_556 7_556
Sm1 Ge1 Sm2 76.529(15) 7_556 7_556
Sm1 Ge1 Sm2 138.53(2) 7_546 7_556
Sm2 Ge1 Sm2 131.27(2) 3_445 7_556
Sm2 Ge1 Sm2 71.680(15) 3_455 7_556
Sm2 Ge1 Sm2 85.35(2) 7_546 7_556
Rh Ge2 Rh 119.58(3) 7_556 7_546
Rh Ge2 Rh 76.836(19) 7_556 .
Rh Ge2 Rh 76.836(19) 7_546 .
Rh Ge2 Sm1 77.36(2) 7_556 .
Rh Ge2 Sm1 77.36(2) 7_546 .
Rh Ge2 Sm1 127.32(3) . .
Rh Ge2 Sm1 146.83(3) 7_556 7_545
Rh Ge2 Sm1 68.610(16) 7_546 7_545
Rh Ge2 Sm1 134.252(14) . 7_545
Sm1 Ge2 Sm1 73.374(17) . 7_545
Rh Ge2 Sm1 68.610(16) 7_556 7
Rh Ge2 Sm1 146.83(3) 7_546 7
Rh Ge2 Sm1 134.252(14) . 7
Sm1 Ge2 Sm1 73.374(17) . 7
Sm1 Ge2 Sm1 88.10(2) 7_545 7
Rh Ge2 Sm2 141.62(3) 7_556 3_445
Rh Ge2 Sm2 65.526(18) 7_546 3_445
Rh Ge2 Sm2 67.248(16) . 3_445
Sm1 Ge2 Sm2 135.899(11) . 3_445
Sm1 Ge2 Sm2 71.530(15) 7_545 3_445
Sm1 Ge2 Sm2 130.33(2) 7 3_445
Rh Ge2 Sm2 65.526(18) 7_556 3_455
Rh Ge2 Sm2 141.62(3) 7_546 3_455
Rh Ge2 Sm2 67.248(16) . 3_455
Sm1 Ge2 Sm2 135.899(11) . 3_455
Sm1 Ge2 Sm2 130.33(2) 7_545 3_455
Sm1 Ge2 Sm2 71.530(15) 7 3_455
Sm2 Ge2 Sm2 87.77(2) 3_445 3_455

loop_
_geom_bond_atom_site_label_1
_geom_bond_atom_site_label_2
_geom_bond_distance
_geom_bond_site_symmetry_2
Sm1 Ge1 2.9777(6) 7_556
Sm1 Ge1 2.9777(6) 7_546
Sm1 Ge2 2.9799(8) .
Sm1 Ge2 3.1028(7) 7_545
Sm1 Ge2 3.1028(7) 7
Sm1 Rh 3.1952(8) 1_554
Sm1 In 3.3891(5) 3
Sm1 In 3.3891(5) 3_545
Sm1 Rh 3.4434(6) 7_556
Sm1 Rh 3.4434(6) 7_546
Sm1 Sm2 3.6323(7) 5_655
Sm1 Sm1 3.6354(7) 7_545
Sm2 Ge1 3.0029(6) 3
Sm2 Ge1 3.0029(6) 3_545
Sm2 Rh 3.0788(8) 5_656
Sm2 Ge2 3.1119(6) 3
Sm2 Ge2 3.1119(6) 3_545
Sm2 Rh 3.1577(5) 3
Sm2 Rh 3.1577(5) 3_545
Sm2 Ge1 3.1826(7) 7_546
Sm2 Ge1 3.1826(7) 7_556
Sm2 In 3.4219(5) 3_545
Sm2 In 3.4219(5) 3
Sm2 Sm2 3.6247(8) 5_656
Rh Ge2 2.4964(5) 7_556
Rh Ge2 2.4964(5) 7_546
Rh Ge2 2.5207(9) .
Rh Ge1 2.5342(9) .
Rh Sm2 3.0788(8) 5_656
Rh Rh 3.1177(8) 7_546
Rh Rh 3.1177(8) 7_556
Rh Sm2 3.1577(5) 3_445
Rh Sm2 3.1577(5) 3_455
Rh Sm1 3.1952(7) 1_556
Rh Sm1 3.4434(6) 7_556
Rh Sm1 3.4434(6) 7_546
In Ge1 2.9013(8) 5_556
In Ge1 2.9013(8) 1_554
In Sm1 3.3891(5) 3_445
In Sm1 3.3891(5) 7
In Sm1 3.3891(5) 7_545
In Sm1 3.3891(5) 3_455
In Sm2 3.4219(5) 3_455
In Sm2 3.4219(5) 7_545
In Sm2 3.4219(5) 3_445
In Sm2 3.4219(5) 7
Ge1 Ge1 2.5569(13) 5_556
Ge1 In 2.9013(8) 1_556
Ge1 Sm1 2.9777(6) 7_556
Ge1 Sm1 2.9777(6) 7_546
Ge1 Sm2 3.0029(6) 3_445
Ge1 Sm2 3.0029(6) 3_455
Ge1 Sm2 3.1826(7) 7_546
Ge1 Sm2 3.1826(7) 7_556
Ge2 Rh 2.4964(5) 7_556
Ge2 Rh 2.4964(5) 7_546
Ge2 Sm1 3.1028(7) 7_545
Ge2 Sm1 3.1028(7) 7
Ge2 Sm2 3.1120(6) 3_445
Ge2 Sm2 3.1120(6) 3_455
